data_4081344
loop_
_publ_author_name
'Uhl, Werner'
'Appelt, Christian'

_publ_section_title
;
 Reactions of an Al--P-Based Frustrated Lewis Pair with Carbonyl
 Compounds: Dynamic Coordination of Benzaldehyde, Activation of Benzoyl
 Chloride, and Al--C Bond Cleavage with Benzamide
;
_journal_issue 18
_journal_name_full Organometallics
_journal_page_first 5008
_journal_paper_doi 10.1021/om400620h
_journal_volume 32
_journal_year 2013
_chemical_formula_sum 'C30 H48 Al2 N2 O2'
_chemical_formula_weight 522.66
_chemical_name_systematic
; 
 ? 
;
_space_group_IT_number 14
_symmetry_cell_setting monoclinic
_symmetry_space_group_name_Hall '-P 2ybc'
_symmetry_space_group_name_H-M 'P 1 21/c 1'
_atom_sites_solution_hydrogens geom
_atom_sites_solution_primary direct
_atom_sites_solution_secondary difmap
_audit_creation_method SHELXL-97
_cell_angle_alpha 90.00
_cell_angle_beta 104.829(3)
_cell_angle_gamma 90.00
_cell_formula_units_Z 2
_cell_length_a 8.1728(4)
_cell_length_b 16.6678(7)
_cell_length_c 11.8972(6)
_cell_measurement_reflns_used 4320
_cell_measurement_temperature 153(2)
_cell_measurement_theta_max 71.92
_cell_measurement_theta_min 4.67
_cell_volume 1566.69(13)
_computing_cell_refinement 'Bruker SAINT+'
_computing_data_collection 'Bruker SMART'
_computing_data_reduction 'Bruker SHELXTL'
_computing_molecular_graphics 'Bruker SHELXTL'
_computing_publication_material 'Bruker SHELXTL'
_computing_structure_refinement 'SHELXL-97 (Sheldrick, 1997)'
_computing_structure_solution 'SHELXS-97 (Sheldrick, 1990)'
_diffrn_ambient_temperature 153(2)
_diffrn_measured_fraction_theta_full 0.964
_diffrn_measured_fraction_theta_max 0.964
_diffrn_measurement_device_type 'CCD area detector'
_diffrn_measurement_method 'omega scans'
_diffrn_radiation_monochromator graphite
_diffrn_radiation_source 'rotating anode'
_diffrn_radiation_type CuK\a
_diffrn_radiation_wavelength 1.54178
_diffrn_reflns_av_R_equivalents 0.1230
_diffrn_reflns_av_sigmaI/netI 0.0759
_diffrn_reflns_limit_h_max 8
_diffrn_reflns_limit_h_min -9
_diffrn_reflns_limit_k_max 20
_diffrn_reflns_limit_k_min -20
_diffrn_reflns_limit_l_max 12
_diffrn_reflns_limit_l_min -14
_diffrn_reflns_number 8747
_diffrn_reflns_theta_full 67.98
_diffrn_reflns_theta_max 67.98
_diffrn_reflns_theta_min 4.67
_exptl_absorpt_coefficient_mu 1.037
_exptl_absorpt_correction_T_max 0.9404
_exptl_absorpt_correction_T_min 0.8517
_exptl_absorpt_correction_type empirical
_exptl_absorpt_process_details SADABS
_exptl_crystal_colour colourless
_exptl_crystal_density_diffrn 1.108
_exptl_crystal_density_method 'not measured'
_exptl_crystal_description block
_exptl_crystal_F_000 568
_exptl_crystal_size_max 0.16
_exptl_crystal_size_mid 0.09
_exptl_crystal_size_min 0.06
_refine_diff_density_max 0.337
_refine_diff_density_min -0.271
_refine_diff_density_rms 0.047
_refine_ls_extinction_method none
_refine_ls_goodness_of_fit_ref 1.065
_refine_ls_hydrogen_treatment mixed
_refine_ls_matrix_type full
_refine_ls_number_parameters 198
_refine_ls_number_reflns 2755
_refine_ls_number_restraints 42
_refine_ls_restrained_S_all 1.081
_refine_ls_R_factor_all 0.0531
_refine_ls_R_factor_gt 0.0442
_refine_ls_shift/su_max 0.000
_refine_ls_shift/su_mean 0.000
_refine_ls_structure_factor_coef Fsqd
_refine_ls_weighting_details 'calc w=1/[\s^2^(Fo^2^)+(0.0718P)^2^+0.0017P] where P=(Fo^2^+2Fc^2^)/3'
_refine_ls_weighting_scheme calc
_refine_ls_wR_factor_gt 0.1224
_refine_ls_wR_factor_ref 0.1277
_reflns_number_gt 2263
_reflns_number_total 2755
_reflns_threshold_expression >2sigma(I)
_cod_data_source_file om400620h_si_001.cif
_cod_data_source_block compound_7
_cod_original_sg_symbol_H-M P21/c
_cod_database_code 4081344

loop_
_symmetry_equiv_pos_as_xyz
'x, y, z'
'-x, y+1/2, -z+1/2'
'-x, -y, -z'
'x, -y-1/2, z-1/2'

loop_
_atom_site_label
_atom_site_type_symbol
_atom_site_fract_x
_atom_site_fract_y
_atom_site_fract_z
_atom_site_U_iso_or_equiv
_atom_site_adp_type
_atom_site_occupancy
_atom_site_symmetry_multiplicity
_atom_site_calc_flag
_atom_site_refinement_flags
_atom_site_disorder_assembly
_atom_site_disorder_group
Al1 Al 0.47534(6) 0.01308(3) 0.17113(4) 0.02676(19) Uani 1 1 d . . .
O1 O 0.64853(15) 0.03896(7) -0.04640(11) 0.0326(3) Uani 1 1 d . . .
C1 C 0.6600(2) 0.09897(9) 0.02210(14) 0.0271(4) Uani 1 1 d . . .
C21 C 0.7494(2) 0.17206(9) -0.00298(14) 0.0263(4) Uani 1 1 d . . .
C22 C 0.8403(2) 0.16864(11) -0.08739(16) 0.0364(4) Uani 1 1 d . . .
H22 H 0.8422 0.1198 -0.1297 0.044 Uiso 1 1 calc R . .
C23 C 0.9276(2) 0.23491(11) -0.11061(18) 0.0412(5) Uani 1 1 d . . .
H23 H 0.9903 0.2318 -0.1686 0.049 Uiso 1 1 calc R . .
C24 C 0.9251(2) 0.30549(10) -0.05089(19) 0.0396(5) Uani 1 1 d . . .
H24 H 0.9860 0.3515 -0.0670 0.048 Uiso 1 1 calc R . .
C25 C 0.8348(3) 0.30975(10) 0.0322(2) 0.0433(5) Uani 1 1 d . . .
H25 H 0.8330 0.3589 0.0739 0.052 Uiso 1 1 calc R . .
C26 C 0.7468(2) 0.24377(10) 0.05566(16) 0.0349(4) Uani 1 1 d . . .
H26 H 0.6833 0.2476 0.1131 0.042 Uiso 1 1 calc R . .
N1 N 0.5999(2) 0.09437(9) 0.11354(14) 0.0349(4) Uani 1 1 d . . .
H1 H 0.617(3) 0.1333(13) 0.155(2) 0.047(6) Uiso 1 1 d . . .
C3 C 0.6432(2) -0.06172(11) 0.26704(16) 0.0371(4) Uani 1 1 d D . .
C31 C 0.7448(4) -0.10443(16) 0.1926(2) 0.0696(8) Uani 1 1 d D . .
H31A H 0.8329 -0.1360 0.2418 0.084 Uiso 1 1 calc R . .
H31B H 0.7942 -0.0652 0.1520 0.084 Uiso 1 1 calc R . .
H31C H 0.6709 -0.1388 0.1373 0.084 Uiso 1 1 calc R . .
C32 C 0.7692(3) -0.01430(13) 0.3609(2) 0.0539(6) Uani 1 1 d D . .
H32A H 0.7102 0.0113 0.4112 0.065 Uiso 1 1 calc R . .
H32B H 0.8234 0.0256 0.3248 0.065 Uiso 1 1 calc R . .
H32C H 0.8530 -0.0501 0.4055 0.065 Uiso 1 1 calc R . .
C33 C 0.5642(3) -0.12655(15) 0.3270(2) 0.0657(7) Uani 1 1 d D . .
H33A H 0.4886 -0.1587 0.2694 0.079 Uiso 1 1 calc R . .
H33B H 0.5024 -0.1018 0.3763 0.079 Uiso 1 1 calc R . .
H33C H 0.6518 -0.1600 0.3729 0.079 Uiso 1 1 calc R . .
C4 C 0.3168(2) 0.07702(11) 0.23795(17) 0.0373(4) Uani 1 1 d D . .
C41 C 0.4169(18) 0.1318(8) 0.3343(11) 0.068(4) Uani 0.482(13) 1 d PDU A 1
H41A H 0.4882 0.1666 0.3033 0.081 Uiso 0.482(13) 1 calc PR A 1
H41B H 0.4855 0.0998 0.3956 0.081 Uiso 0.482(13) 1 calc PR A 1
H41C H 0.3398 0.1635 0.3646 0.081 Uiso 0.482(13) 1 calc PR A 1
C42 C 0.2260(12) 0.1385(6) 0.1377(6) 0.070(3) Uani 0.482(13) 1 d PDU A 1
H42A H 0.3102 0.1663 0.1093 0.084 Uiso 0.482(13) 1 calc PR A 1
H42B H 0.1609 0.1766 0.1687 0.084 Uiso 0.482(13) 1 calc PR A 1
H42C H 0.1525 0.1095 0.0751 0.084 Uiso 0.482(13) 1 calc PR A 1
C43 C 0.1833(17) 0.0325(6) 0.2724(16) 0.113(6) Uani 0.482(13) 1 d PDU A 1
H43A H 0.1280 -0.0027 0.2105 0.135 Uiso 0.482(13) 1 calc PR A 1
H43B H 0.1023 0.0695 0.2886 0.135 Uiso 0.482(13) 1 calc PR A 1
H43C H 0.2320 0.0015 0.3408 0.135 Uiso 0.482(13) 1 calc PR A 1
C4A C 0.3970(13) 0.1465(6) 0.3126(10) 0.047(2) Uani 0.518(13) 1 d PDU A 2
H4A1 H 0.4984 0.1288 0.3674 0.056 Uiso 0.518(13) 1 calc PR A 2
H4A2 H 0.3193 0.1673 0.3538 0.056 Uiso 0.518(13) 1 calc PR A 2
H4A3 H 0.4245 0.1879 0.2644 0.056 Uiso 0.518(13) 1 calc PR A 2
C4B C 0.1611(9) 0.1000(5) 0.1471(5) 0.0555(18) Uani 0.518(13) 1 d PDU A 2
H4B1 H 0.1200 0.0544 0.0988 0.067 Uiso 0.518(13) 1 calc PR A 2
H4B2 H 0.1875 0.1425 0.1002 0.067 Uiso 0.518(13) 1 calc PR A 2
H4B3 H 0.0758 0.1178 0.1838 0.067 Uiso 0.518(13) 1 calc PR A 2
C4C C 0.2519(8) 0.0201(4) 0.3246(5) 0.0438(14) Uani 0.518(13) 1 d PDU A 2
H4C1 H 0.3461 0.0040 0.3869 0.053 Uiso 0.518(13) 1 calc PR A 2
H4C2 H 0.1993 -0.0265 0.2834 0.053 Uiso 0.518(13) 1 calc PR A 2
H4C3 H 0.1712 0.0485 0.3558 0.053 Uiso 0.518(13) 1 calc PR A 2

loop_
_atom_site_aniso_label
_atom_site_aniso_U_11
_atom_site_aniso_U_22
_atom_site_aniso_U_33
_atom_site_aniso_U_23
_atom_site_aniso_U_13
_atom_site_aniso_U_12
Al1 0.0356(3) 0.0246(3) 0.0237(3) -0.0013(2) 0.0143(2) -0.0020(2)
O1 0.0399(7) 0.0287(6) 0.0316(7) -0.0065(5) 0.0135(5) -0.0044(5)
C1 0.0301(8) 0.0266(8) 0.0248(8) -0.0012(7) 0.0073(6) -0.0012(7)
C21 0.0288(8) 0.0256(8) 0.0241(8) 0.0016(7) 0.0062(6) -0.0012(7)
C22 0.0463(11) 0.0332(9) 0.0342(10) -0.0041(8) 0.0188(8) -0.0049(8)
C23 0.0457(11) 0.0421(10) 0.0420(11) 0.0044(9) 0.0224(8) -0.0046(9)
C24 0.0428(11) 0.0301(9) 0.0487(12) 0.0074(9) 0.0167(9) -0.0049(8)
C25 0.0582(12) 0.0243(8) 0.0514(13) -0.0037(9) 0.0214(10) -0.0050(8)
C26 0.0435(10) 0.0300(8) 0.0363(10) -0.0032(8) 0.0193(8) -0.0028(8)
N1 0.0503(9) 0.0279(7) 0.0323(8) -0.0072(7) 0.0213(7) -0.0109(7)
C3 0.0482(11) 0.0329(9) 0.0300(10) -0.0003(8) 0.0095(8) 0.0062(8)
C31 0.0816(17) 0.0771(17) 0.0494(14) -0.0023(13) 0.0152(12) 0.0453(15)
C32 0.0546(13) 0.0487(12) 0.0504(14) -0.0030(11) -0.0011(10) 0.0063(10)
C33 0.0749(16) 0.0538(13) 0.0591(15) 0.0255(12) 0.0000(12) -0.0051(12)
C4 0.0407(10) 0.0397(10) 0.0352(10) -0.0087(8) 0.0167(8) 0.0015(8)
C41 0.077(5) 0.069(7) 0.054(5) -0.030(5) 0.012(4) 0.033(4)
C42 0.058(4) 0.089(6) 0.061(4) -0.013(4) 0.009(3) 0.040(4)
C43 0.106(9) 0.056(4) 0.226(16) -0.042(7) 0.134(10) -0.018(5)
C4A 0.047(4) 0.032(3) 0.068(5) -0.011(3) 0.028(3) -0.001(3)
C4B 0.053(3) 0.073(4) 0.040(3) -0.001(3) 0.012(2) 0.024(3)
C4C 0.049(3) 0.048(3) 0.047(3) -0.002(2) 0.034(2) 0.006(2)

loop_
_atom_type_symbol
_atom_type_description
_atom_type_scat_dispersion_real
_atom_type_scat_dispersion_imag
_atom_type_scat_source
C C 0.0181 0.0091 'International Tables Vol C Tables 4.2.6.8 and 6.1.1.4'
H H 0.0000 0.0000 'International Tables Vol C Tables 4.2.6.8 and 6.1.1.4'
N N 0.0311 0.0180 'International Tables Vol C Tables 4.2.6.8 and 6.1.1.4'
O O 0.0492 0.0322 'International Tables Vol C Tables 4.2.6.8 and 6.1.1.4'
Al Al 0.2130 0.2455 'International Tables Vol C Tables 4.2.6.8 and 6.1.1.4'

loop_
_geom_angle_atom_site_label_1
_geom_angle_atom_site_label_2
_geom_angle_atom_site_label_3
_geom_angle
_geom_angle_site_symmetry_1
_geom_angle_site_symmetry_3
O1 Al1 N1 106.53(7) 3_655 .
O1 Al1 C3 109.45(7) 3_655 .
N1 Al1 C3 107.23(8) . .
O1 Al1 C4 107.58(7) 3_655 .
N1 Al1 C4 102.88(7) . .
C3 Al1 C4 122.07(8) . .
C1 O1 Al1 147.20(12) . 3_655
O1 C1 N1 120.23(15) . .
O1 C1 C21 118.17(14) . .
N1 C1 C21 121.55(14) . .
C26 C21 C22 118.47(15) . .
C26 C21 C1 122.21(14) . .
C22 C21 C1 119.32(15) . .
C23 C22 C21 120.61(17) . .
C23 C22 H22 119.7 . .
C21 C22 H22 119.7 . .
C24 C23 C22 120.24(17) . .
C24 C23 H23 119.9 . .
C22 C23 H23 119.9 . .
C23 C24 C25 119.67(16) . .
C23 C24 H24 120.2 . .
C25 C24 H24 120.2 . .
C24 C25 C26 120.42(17) . .
C24 C25 H25 119.8 . .
C26 C25 H25 119.8 . .
C25 C26 C21 120.59(16) . .
C25 C26 H26 119.7 . .
C21 C26 H26 119.7 . .
C1 N1 Al1 133.21(13) . .
C1 N1 H1 114.8(16) . .
Al1 N1 H1 112.0(16) . .
C33 C3 C32 108.12(18) . .
C33 C3 C31 107.31(19) . .
C32 C3 C31 107.35(18) . .
C33 C3 Al1 113.60(14) . .
C32 C3 Al1 109.39(12) . .
C31 C3 Al1 110.85(14) . .
C3 C31 H31A 109.5 . .
C3 C31 H31B 109.5 . .
H31A C31 H31B 109.5 . .
C3 C31 H31C 109.5 . .
H31A C31 H31C 109.5 . .
H31B C31 H31C 109.5 . .
C3 C32 H32A 109.5 . .
C3 C32 H32B 109.5 . .
H32A C32 H32B 109.5 . .
C3 C32 H32C 109.5 . .
H32A C32 H32C 109.5 . .
H32B C32 H32C 109.5 . .
C3 C33 H33A 109.5 . .
C3 C33 H33B 109.5 . .
H33A C33 H33B 109.5 . .
C3 C33 H33C 109.5 . .
H33A C33 H33C 109.5 . .
H33B C33 H33C 109.5 . .
C43 C4 C4B 76.9(6) . .
C43 C4 C4A 117.9(7) . .
C4B C4 C4A 113.1(5) . .
C43 C4 C41 112.8(8) . .
C4B C4 C41 125.6(6) . .
C4A C4 C41 13.7(9) . .
C43 C4 C4C 28.1(7) . .
C4B C4 C4C 105.0(4) . .
C4A C4 C4C 104.1(5) . .
C41 C4 C4C 94.2(6) . .
C43 C4 C42 107.2(6) . .
C4B C4 C42 31.9(3) . .
C4A C4 C42 89.8(6) . .
C41 C4 C42 103.5(6) . .
C4C C4 C42 134.1(4) . .
C43 C4 Al1 116.7(4) . .
C4B C4 Al1 111.6(2) . .
C4A C4 Al1 114.7(4) . .
C41 C4 Al1 109.9(6) . .
C4C C4 Al1 107.4(3) . .
C42 C4 Al1 105.6(3) . .
C4 C41 H41A 109.5 . .
C4 C41 H41B 109.5 . .
H41A C41 H41B 109.5 . .
C4 C41 H41C 109.5 . .
H41A C41 H41C 109.5 . .
H41B C41 H41C 109.5 . .
C4 C42 H42A 109.5 . .
C4 C42 H42B 109.5 . .
H42A C42 H42B 109.5 . .
C4 C42 H42C 109.5 . .
H42A C42 H42C 109.5 . .
H42B C42 H42C 109.5 . .
C4 C43 H43A 109.5 . .
C4 C43 H43B 109.5 . .
H43A C43 H43B 109.5 . .
C4 C43 H43C 109.5 . .
H43A C43 H43C 109.5 . .
H43B C43 H43C 109.5 . .
C4 C4A H4A1 109.5 . .
C4 C4A H4A2 109.5 . .
H4A1 C4A H4A2 109.5 . .
C4 C4A H4A3 109.5 . .
H4A1 C4A H4A3 109.5 . .
H4A2 C4A H4A3 109.5 . .
C4 C4B H4B1 109.5 . .
C4 C4B H4B2 109.5 . .
H4B1 C4B H4B2 109.5 . .
C4 C4B H4B3 109.5 . .
H4B1 C4B H4B3 109.5 . .
H4B2 C4B H4B3 109.5 . .
C4 C4C H4C1 109.5 . .
C4 C4C H4C2 109.5 . .
H4C1 C4C H4C2 109.5 . .
C4 C4C H4C3 109.5 . .
H4C1 C4C H4C3 109.5 . .
H4C2 C4C H4C3 109.5 . .

loop_
_geom_bond_atom_site_label_1
_geom_bond_atom_site_label_2
_geom_bond_distance
_geom_bond_site_symmetry_2
Al1 O1 1.7918(13) 3_655
Al1 N1 1.9233(15) .
Al1 C3 1.9844(19) .
Al1 C4 1.9932(17) .
O1 C1 1.2783(19) .
O1 Al1 1.7918(13) 3_655
C1 N1 1.305(2) .
C1 C21 1.489(2) .
C21 C26 1.387(2) .
C21 C22 1.395(2) .
C22 C23 1.381(2) .
C22 H22 0.9600 .
C23 C24 1.377(3) .
C23 H23 0.9600 .
C24 C25 1.379(3) .
C24 H24 0.9600 .
C25 C26 1.381(2) .
C25 H25 0.9600 .
C26 H26 0.9600 .
N1 H1 0.81(2) .
C3 C33 1.526(3) .
C3 C32 1.530(3) .
C3 C31 1.536(3) .
C31 H31A 0.9599 .
C31 H31B 0.9599 .
C31 H31C 0.9599 .
C32 H32A 0.9599 .
C32 H32B 0.9599 .
C32 H32C 0.9599 .
C33 H33A 0.9599 .
C33 H33B 0.9599 .
C33 H33C 0.9599 .
C4 C43 1.462(7) .
C4 C4B 1.494(6) .
C4 C4A 1.505(8) .
C4 C41 1.529(9) .
C4 C4C 1.588(6) .
C4 C42 1.604(7) .
C41 H41A 0.9600 .
C41 H41B 0.9600 .
C41 H41C 0.9600 .
C42 H42A 0.9600 .
C42 H42B 0.9600 .
C42 H42C 0.9600 .
C43 H43A 0.9600 .
C43 H43B 0.9600 .
C43 H43C 0.9600 .
C4A H4A1 0.9600 .
C4A H4A2 0.9600 .
C4A H4A3 0.9600 .
C4B H4B1 0.9600 .
C4B H4B2 0.9600 .
C4B H4B3 0.9600 .
C4C H4C1 0.9600 .
C4C H4C2 0.9600 .
C4C H4C3 0.9600 .

loop_
_geom_torsion_atom_site_label_1
_geom_torsion_atom_site_label_2
_geom_torsion_atom_site_label_3
_geom_torsion_atom_site_label_4
_geom_torsion
_geom_torsion_site_symmetry_1
Al1 O1 C1 N1 88.2(2) 3_655
Al1 O1 C1 C21 -94.2(2) 3_655
O1 C1 C21 C26 170.33(17) .
N1 C1 C21 C26 -12.1(3) .
O1 C1 C21 C22 -10.3(2) .
N1 C1 C21 C22 167.24(17) .
C26 C21 C22 C23 0.9(3) .
C1 C21 C22 C23 -178.50(16) .
C21 C22 C23 C24 -0.3(3) .
C22 C23 C24 C25 -0.1(3) .
C23 C24 C25 C26 -0.1(3) .
C24 C25 C26 C21 0.7(3) .
C22 C21 C26 C25 -1.1(3) .
C1 C21 C26 C25 178.32(17) .
O1 C1 N1 Al1 -4.4(3) .
C21 C1 N1 Al1 178.16(13) .
O1 Al1 N1 C1 -30.3(2) 3_655
C3 Al1 N1 C1 86.79(19) .
C4 Al1 N1 C1 -143.33(18) .
O1 Al1 C3 C33 -69.24(16) 3_655
N1 Al1 C3 C33 175.58(15) .
C4 Al1 C3 C33 57.57(18) .
O1 Al1 C3 C32 169.85(13) 3_655
N1 Al1 C3 C32 54.68(15) .
C4 Al1 C3 C32 -63.33(16) .
O1 Al1 C3 C31 51.67(17) 3_655
N1 Al1 C3 C31 -63.51(17) .
C4 Al1 C3 C31 178.48(15) .
O1 Al1 C4 C43 57.9(9) 3_655
N1 Al1 C4 C43 170.1(9) .
C3 Al1 C4 C43 -69.7(9) .
O1 Al1 C4 C4B -27.9(4) 3_655
N1 Al1 C4 C4B 84.3(4) .
C3 Al1 C4 C4B -155.6(4) .
O1 Al1 C4 C4A -158.2(5) 3_655
N1 Al1 C4 C4A -46.0(5) .
C3 Al1 C4 C4A 74.1(5) .
O1 Al1 C4 C41 -172.1(6) 3_655
N1 Al1 C4 C41 -59.9(6) .
C3 Al1 C4 C41 60.3(6) .
O1 Al1 C4 C4C 86.6(3) 3_655
N1 Al1 C4 C4C -161.1(3) .
C3 Al1 C4 C4C -41.0(3) .
O1 Al1 C4 C42 -61.1(5) 3_655
N1 Al1 C4 C42 51.2(5) .
C3 Al1 C4 C42 171.3(5) .
